data_7115441
loop_
_publ_author_name
'Shigekazu Ito'
'Shunsuke Okabe'
'Yasuhiro Ueta'
'Koichi Mikami'

_publ_section_title
;
 Formation of phosphanoxy-substituted phosphaalkenes via sterically
 promoted cleavage of the P[double bond, length as m-dash]P diphosphene
 bond
;
_journal_name_full Chem.Commun.
_journal_page_first 9204
_journal_paper_doi 10.1039/C4cc03274H
_journal_volume 50
_journal_year 2014
_chemical_formula_sum 'C47 H72 O P2'
_chemical_formula_weight 714.99
_chemical_name_systematic
; 
 ? 
;
_space_group_IT_number 14
_symmetry_cell_setting monoclinic
_symmetry_space_group_name_Hall '-P 2yn'
_symmetry_space_group_name_H-M 'P 1 21/n 1'
_atom_sites_solution_hydrogens geom
_atom_sites_solution_primary direct
_atom_sites_solution_secondary difmap
_audit_creation_method SHELXL-97
_cell_angle_alpha 90.00
_cell_angle_beta 111.4075(13)
_cell_angle_gamma 90.00
_cell_formula_units_Z 4
_cell_length_a 15.1477(6)
_cell_length_b 18.6492(7)
_cell_length_c 16.6712(7)
_cell_measurement_temperature 123(2)
_cell_volume 4384.6(3)
_computing_structure_refinement 'SHELXL-97 (Sheldrick, 1997)'
_computing_structure_solution 'SHELXS-97 (Sheldrick, 1990)'
_diffrn_ambient_temperature 123(2)
_diffrn_measured_fraction_theta_full 0.997
_diffrn_measured_fraction_theta_max 0.997
_diffrn_radiation_monochromator graphite
_diffrn_radiation_source 'fine-focus sealed tube'
_diffrn_radiation_type MoK\a
_diffrn_radiation_wavelength 0.71075
_diffrn_reflns_av_R_equivalents 0.0549
_diffrn_reflns_av_sigmaI/netI 0.0500
_diffrn_reflns_limit_h_max 19
_diffrn_reflns_limit_h_min -18
_diffrn_reflns_limit_k_max 24
_diffrn_reflns_limit_k_min -24
_diffrn_reflns_limit_l_max 21
_diffrn_reflns_limit_l_min -21
_diffrn_reflns_number 41578
_diffrn_reflns_theta_full 27.48
_diffrn_reflns_theta_max 27.48
_diffrn_reflns_theta_min 3.09
_exptl_absorpt_coefficient_mu 0.131
_exptl_absorpt_correction_T_max 0.9793
_exptl_absorpt_correction_T_min 0.9667
_exptl_crystal_density_diffrn 1.083
_exptl_crystal_density_method 'not measured'
_exptl_crystal_F_000 1568
_exptl_crystal_size_max 0.26
_exptl_crystal_size_mid 0.21
_exptl_crystal_size_min 0.16
_refine_diff_density_max 0.296
_refine_diff_density_min -0.286
_refine_diff_density_rms 0.045
_refine_ls_extinction_method none
_refine_ls_goodness_of_fit_ref 0.937
_refine_ls_hydrogen_treatment mixed
_refine_ls_matrix_type full
_refine_ls_number_parameters 739
_refine_ls_number_reflns 10032
_refine_ls_number_restraints 0
_refine_ls_restrained_S_all 0.937
_refine_ls_R_factor_all 0.0544
_refine_ls_R_factor_gt 0.0394
_refine_ls_shift/su_max 0.001
_refine_ls_shift/su_mean 0.000
_refine_ls_structure_factor_coef Fsqd
_refine_ls_weighting_details 'calc w=1/[\s^2^(Fo^2^)+(0.1000P)^2^+0.0000P] where P=(Fo^2^+2Fc^2^)/3'
_refine_ls_weighting_scheme calc
_refine_ls_wR_factor_gt 0.1164
_refine_ls_wR_factor_ref 0.1311
_reflns_number_gt 7957
_reflns_number_total 10032
_reflns_threshold_expression >2sigma(I)
_cod_data_source_file c4cc03274h2.cif
_cod_data_source_block okabe01
_cod_original_sg_symbol_H-M P21/n
_cod_database_code 7115441

loop_
_symmetry_equiv_pos_as_xyz
'x, y, z'
'-x+1/2, y+1/2, -z+1/2'
'-x, -y, -z'
'x-1/2, -y-1/2, z-1/2'

loop_
_atom_site_label
_atom_site_type_symbol
_atom_site_fract_x
_atom_site_fract_y
_atom_site_fract_z
_atom_site_U_iso_or_equiv
_atom_site_adp_type
_atom_site_occupancy
_atom_site_symmetry_multiplicity
_atom_site_calc_flag
P1 P 0.16239(2) 0.155308(18) 0.37311(2) 0.01705(10) Uani 1 1 d
P2 P 0.02101(3) 0.03071(2) 0.32631(2) 0.02379(11) Uani 1 1 d
O1 O 0.10548(7) 0.13235(5) 0.26935(6) 0.0208(2) Uani 1 1 d
C1 C 0.28847(9) 0.12628(7) 0.41019(8) 0.0166(3) Uani 1 1 d
C2 C 0.33320(9) 0.13178(7) 0.50219(8) 0.0174(3) Uani 1 1 d
C3 C 0.34727(9) 0.11534(7) 0.36042(8) 0.0175(3) Uani 1 1 d
C4 C 0.44467(10) 0.12104(7) 0.40189(9) 0.0199(3) Uani 1 1 d
C20 C -0.16817(9) -0.12439(7) 0.19380(8) 0.0179(3) Uani 1 1 d
C26 C -0.00036(10) -0.14278(8) 0.29807(9) 0.0240(3) Uani 1 1 d
C21 C -0.17876(10) 0.01727(7) 0.24328(8) 0.0193(3) Uani 1 1 d
C46 C 0.18328(10) 0.24996(7) 0.35410(9) 0.0204(3) Uani 1 1 d
C22 C -0.25560(10) -0.01679(7) 0.18053(8) 0.0189(3) Uani 1 1 d
C5 C 0.43205(10) 0.13772(7) 0.53784(8) 0.0193(3) Uani 1 1 d
C23 C -0.08781(9) -0.09376(7) 0.25461(8) 0.0184(3) Uani 1 1 d
C38 C 0.03249(9) 0.08184(7) 0.24613(8) 0.0201(3) Uani 1 1 d
C7 C 0.26268(11) 0.15572(8) 0.20412(9) 0.0252(3) Uani 1 1 d
C15 C 0.21207(11) 0.06682(8) 0.55047(9) 0.0239(3) Uani 1 1 d
C6 C 0.48925(9) 0.13480(7) 0.48969(8) 0.0188(3) Uani 1 1 d
C8 C 0.39206(12) 0.06830(10) 0.23547(10) 0.0304(3) Uani 1 1 d
C40 C -0.01775(9) 0.08470(7) 0.15111(8) 0.0205(3) Uani 1 1 d
C41 C -0.02223(11) 0.14954(8) 0.10726(9) 0.0267(3) Uani 1 1 d
C24 C -0.25085(9) -0.08559(7) 0.15160(8) 0.0174(3) Uani 1 1 d
C42 C -0.06562(11) 0.15329(9) 0.01805(10) 0.0286(3) Uani 1 1 d
C30 C -0.33196(9) -0.12055(7) 0.07760(8) 0.0194(3) Uani 1 1 d
C16 C 0.28143(10) 0.13039(8) 0.56803(8) 0.0215(3) Uani 1 1 d
C31 C -0.29733(12) -0.13375(10) 0.00310(10) 0.0305(3) Uani 1 1 d
C43 C -0.05761(10) 0.02366(8) 0.10288(9) 0.0238(3) Uani 1 1 d
C44 C -0.10420(11) 0.09214(9) -0.02909(9) 0.0284(3) Uani 1 1 d
C17 C 0.23044(12) 0.20132(9) 0.57045(11) 0.0305(3) Uani 1 1 d
C34 C -0.19909(11) 0.09097(7) 0.27705(9) 0.0250(3) Uani 1 1 d
C47 C 0.09298(11) 0.29478(8) 0.33300(10) 0.0266(3) Uani 1 1 d
C11 C 0.59750(10) 0.14102(8) 0.52939(9) 0.0235(3) Uani 1 1 d
C9 C 0.31060(10) 0.09289(8) 0.26384(8) 0.0218(3) Uani 1 1 d
C25 C -0.09055(10) -0.01895(7) 0.27235(8) 0.0192(3) Uani 1 1 d
C45 C -0.09975(11) 0.02781(9) 0.01338(9) 0.0275(3) Uani 1 1 d
C35 C -0.18556(16) 0.15327(8) 0.22237(11) 0.0359(4) Uani 1 1 d
C36 C -0.13811(14) 0.10389(9) 0.37276(10) 0.0327(4) Uani 1 1 d
C27 C 0.03988(14) -0.13170(10) 0.39681(10) 0.0361(4) Uani 1 1 d
C12 C 0.63261(12) 0.15937(11) 0.62567(11) 0.0362(4) Uani 1 1 d
C13 C 0.64148(12) 0.06931(10) 0.51883(12) 0.0342(4) Uani 1 1 d
C28 C 0.07631(12) -0.12960(10) 0.25942(13) 0.0371(4) Uani 1 1 d
C32 C -0.41957(11) -0.07221(9) 0.04364(11) 0.0316(3) Uani 1 1 d
C37 C -0.30279(14) 0.09351(10) 0.27163(12) 0.0373(4) Uani 1 1 d
C10 C 0.24487(12) 0.02734(8) 0.24996(10) 0.0273(3) Uani 1 1 d
C48 C 0.11301(13) 0.37487(8) 0.34958(12) 0.0346(4) Uani 1 1 d
C33 C -0.36092(13) -0.19162(9) 0.10632(11) 0.0332(4) Uani 1 1 d
C29 C -0.02677(12) -0.22257(8) 0.28417(11) 0.0310(3) Uani 1 1 d
C18 C 0.35241(12) 0.11847(12) 0.66093(9) 0.0357(4) Uani 1 1 d
C14 C 0.63139(13) 0.20023(11) 0.48364(14) 0.0417(4) Uani 1 1 d
C49 C 0.15647(14) 0.39306(10) 0.44454(13) 0.0413(4) Uani 1 1 d
H6 H -0.3127(12) 0.0069(9) 0.1573(10) 0.021(4) Uiso 1 1 d
H7 H -0.1647(11) -0.1746(9) 0.1794(9) 0.016(4) Uiso 1 1 d
H1 H 0.0053(14) 0.1922(11) 0.1399(12) 0.041(5) Uiso 1 1 d
H10 H 0.2064(12) 0.1733(9) 0.2101(10) 0.025(4) Uiso 1 1 d
H8 H 0.4831(12) 0.1129(9) 0.3706(11) 0.028(4) Uiso 1 1 d
H18 H 0.1742(14) 0.2104(10) 0.5176(12) 0.037(5) Uiso 1 1 d
H11 H 0.3618(13) 0.0471(10) 0.1736(12) 0.037(5) Uiso 1 1 d
H16 H 0.2308(12) 0.2648(9) 0.4083(11) 0.027(4) Uiso 1 1 d
H12 H 0.4341(14) 0.1087(10) 0.2339(11) 0.034(5) Uiso 1 1 d
H2 H -0.1345(12) 0.0960(9) -0.0932(11) 0.028(4) Uiso 1 1 d
H9 H 0.4626(11) 0.1447(8) 0.6001(10) 0.019(4) Uiso 1 1 d
H3 H -0.0542(12) -0.0207(10) 0.1298(11) 0.029(4) Uiso 1 1 d
H27 H -0.0429(13) -0.2369(10) 0.2229(12) 0.039(5) Uiso 1 1 d
H21 H -0.4149(13) -0.2134(10) 0.0587(12) 0.034(5) Uiso 1 1 d
H13 H 0.4260(12) 0.0301(9) 0.2713(10) 0.021(4) Uiso 1 1 d
H19 H 0.2096(14) 0.2009(10) 0.6209(12) 0.041(5) Uiso 1 1 d
H28 H 0.0260(13) -0.2501(11) 0.3178(12) 0.037(5) Uiso 1 1 d
H22 H -0.3832(14) -0.1858(11) 0.1537(13) 0.041(5) Uiso 1 1 d
H20 H 0.2705(13) 0.2445(11) 0.5763(12) 0.040(5) Uiso 1 1 d
H29 H -0.0768(15) -0.2350(11) 0.3047(12) 0.042(5) Uiso 1 1 d
H14 H 0.2438(13) 0.1413(10) 0.1468(13) 0.038(5) Uiso 1 1 d
H24 H -0.4031(14) -0.0261(12) 0.0242(13) 0.044(5) Uiso 1 1 d
H4 H -0.1265(13) -0.0162(10) -0.0180(12) 0.034(5) Uiso 1 1 d
H15 H 0.3078(14) 0.1965(11) 0.2156(11) 0.037(5) Uiso 1 1 d
H23 H -0.3096(15) -0.2259(12) 0.1239(13) 0.049(6) Uiso 1 1 d
H17 H 0.2105(13) 0.2559(10) 0.3115(12) 0.034(5) Uiso 1 1 d
H5 H -0.0693(14) 0.1980(12) -0.0122(13) 0.045(5) Uiso 1 1 d
H25 H -0.4725(15) -0.0986(11) -0.0026(13) 0.044(5) Uiso 1 1 d
H26 H -0.4491(14) -0.0631(11) 0.0873(13) 0.046(5) Uiso 1 1 d
H42 H 0.1608(13) 0.0730(10) 0.4953(12) 0.036(5) Uiso 1 1 d
H39 H 0.1997(13) 0.0320(10) 0.2773(11) 0.031(5) Uiso 1 1 d
H36 H -0.2431(16) -0.1679(12) 0.0181(13) 0.049(6) Uiso 1 1 d
H37 H -0.3485(13) -0.1563(10) -0.0460(12) 0.034(5) Uiso 1 1 d
H40 H 0.2815(14) -0.0168(11) 0.2739(12) 0.038(5) Uiso 1 1 d
H57 H -0.2096(12) 0.1981(10) 0.2375(11) 0.033(5) Uiso 1 1 d
H43 H 0.3908(14) 0.1612(11) 0.6823(12) 0.039(5) Uiso 1 1 d
H44 H 0.3162(14) 0.1129(10) 0.6979(12) 0.040(5) Uiso 1 1 d
H38 H -0.2792(14) -0.0862(11) -0.0184(12) 0.041(5) Uiso 1 1 d
H30 H 0.0455(15) -0.1402(12) 0.1924(14) 0.050(6) Uiso 1 1 d
H58 H -0.2212(15) 0.1451(11) 0.1587(14) 0.045(5) Uiso 1 1 d
H59 H -0.0748(14) 0.1155(10) 0.3805(11) 0.033(5) Uiso 1 1 d
H60 H -0.1207(14) 0.1586(10) 0.2295(12) 0.033(5) Uiso 1 1 d
H45 H 0.1840(13) 0.0647(10) 0.5951(11) 0.033(5) Uiso 1 1 d
H48 H 0.7024(17) 0.2025(11) 0.5058(13) 0.055(6) Uiso 1 1 d
H31 H 0.1003(14) -0.0829(12) 0.2689(12) 0.042(5) Uiso 1 1 d
H49 H 0.6099(16) 0.1891(12) 0.4193(15) 0.056(6) Uiso 1 1 d
H61 H -0.1365(16) 0.0602(13) 0.4081(14) 0.058(6) Uiso 1 1 d
H62 H -0.3496(15) 0.0946(11) 0.2117(14) 0.042(5) Uiso 1 1 d
H63 H -0.1647(15) 0.1444(12) 0.3943(13) 0.046(6) Uiso 1 1 d
H32 H 0.0645(14) -0.0857(12) 0.4164(13) 0.045(5) Uiso 1 1 d
H33 H 0.1286(16) -0.1655(12) 0.2878(13) 0.053(6) Uiso 1 1 d
H50 H 0.6171(16) 0.0316(13) 0.5465(14) 0.059(7) Uiso 1 1 d
H34 H -0.0117(16) -0.1431(11) 0.4176(13) 0.048(6) Uiso 1 1 d
H46 H 0.2460(13) 0.0227(10) 0.5526(11) 0.035(5) Uiso 1 1 d
H51 H 0.6041(15) 0.2057(12) 0.6361(13) 0.049(6) Uiso 1 1 d
H64 H -0.3149(14) 0.1384(11) 0.3002(13) 0.043(5) Uiso 1 1 d
H52 H 0.6232(14) 0.0577(11) 0.4554(13) 0.039(5) Uiso 1 1 d
H53 H 0.6138(16) 0.1199(13) 0.6624(14) 0.058(6) Uiso 1 1 d
H65 H -0.3203(15) 0.0521(13) 0.2959(13) 0.052(6) Uiso 1 1 d
H54 H 0.7125(17) 0.0726(12) 0.5438(14) 0.055(6) Uiso 1 1 d
H41 H 0.2125(15) 0.0201(11) 0.1908(14) 0.051(6) Uiso 1 1 d
H35 H 0.0952(15) -0.1669(11) 0.4237(13) 0.046(5) Uiso 1 1 d
H47 H 0.3916(16) 0.0750(12) 0.6647(13) 0.051(6) Uiso 1 1 d
H55 H 0.6052(15) 0.2458(13) 0.4891(13) 0.051(6) Uiso 1 1 d
H56 H 0.7000(18) 0.1625(12) 0.6491(14) 0.054(6) Uiso 1 1 d
H66 H 0.0537(13) 0.2863(10) 0.2747(12) 0.037(5) Uiso 1 1 d
H68 H 0.1581(15) 0.3899(11) 0.3202(12) 0.042(5) Uiso 1 1 d
H67 H 0.0563(12) 0.2777(9) 0.3681(11) 0.030(4) Uiso 1 1 d
H70 H 0.2159(15) 0.3696(11) 0.4740(12) 0.040(5) Uiso 1 1 d
H69 H 0.0545(15) 0.4001(11) 0.3248(12) 0.044(5) Uiso 1 1 d
H71 H 0.1126(16) 0.3786(12) 0.4747(13) 0.052(6) Uiso 1 1 d
H72 H 0.1696(16) 0.4461(14) 0.4525(14) 0.063(7) Uiso 1 1 d

loop_
_atom_site_aniso_label
_atom_site_aniso_U_11
_atom_site_aniso_U_22
_atom_site_aniso_U_33
_atom_site_aniso_U_23
_atom_site_aniso_U_13
_atom_site_aniso_U_12
P1 0.01613(18) 0.01528(18) 0.01814(17) -0.00083(12) 0.00436(13) -0.00172(12)
P2 0.0266(2) 0.0214(2) 0.01742(18) 0.00145(14) 0.00101(14) -0.00906(14)
O1 0.0195(5) 0.0204(5) 0.0191(4) -0.0003(4) 0.0028(4) -0.0056(4)
C1 0.0180(6) 0.0143(6) 0.0164(6) -0.0002(5) 0.0052(5) -0.0012(5)
C2 0.0208(7) 0.0144(6) 0.0165(6) -0.0009(5) 0.0063(5) -0.0008(5)
C3 0.0225(7) 0.0137(6) 0.0160(6) 0.0015(5) 0.0068(5) 0.0005(5)
C4 0.0226(7) 0.0178(6) 0.0223(6) -0.0002(5) 0.0118(5) 0.0017(5)
C20 0.0200(7) 0.0148(6) 0.0184(6) -0.0015(5) 0.0065(5) -0.0011(5)
C26 0.0202(7) 0.0206(7) 0.0260(7) 0.0027(6) 0.0022(5) 0.0011(5)
C21 0.0272(7) 0.0153(6) 0.0179(6) 0.0013(5) 0.0113(5) -0.0004(5)
C46 0.0191(7) 0.0162(6) 0.0252(7) -0.0001(5) 0.0074(6) -0.0013(5)
C22 0.0196(7) 0.0183(6) 0.0200(6) 0.0024(5) 0.0087(5) 0.0020(5)
C5 0.0211(7) 0.0180(6) 0.0169(6) -0.0008(5) 0.0047(5) -0.0014(5)
C23 0.0189(6) 0.0176(6) 0.0182(6) 0.0018(5) 0.0061(5) -0.0012(5)
C38 0.0193(7) 0.0176(6) 0.0201(6) -0.0014(5) 0.0032(5) -0.0046(5)
C7 0.0302(8) 0.0287(8) 0.0178(7) 0.0039(6) 0.0099(6) 0.0031(6)
C15 0.0266(8) 0.0258(7) 0.0210(7) 0.0020(6) 0.0108(6) -0.0044(6)
C6 0.0174(6) 0.0145(6) 0.0230(6) -0.0001(5) 0.0054(5) -0.0005(5)
C8 0.0345(9) 0.0365(9) 0.0226(7) -0.0032(7) 0.0131(6) 0.0077(7)
C40 0.0169(6) 0.0244(7) 0.0187(6) 0.0010(5) 0.0047(5) -0.0031(5)
C41 0.0263(8) 0.0250(8) 0.0248(7) 0.0015(6) 0.0048(6) -0.0054(6)
C24 0.0180(6) 0.0175(6) 0.0172(6) 0.0020(5) 0.0070(5) -0.0021(5)
C42 0.0274(8) 0.0320(8) 0.0236(7) 0.0070(6) 0.0059(6) -0.0030(6)
C30 0.0176(6) 0.0203(7) 0.0189(6) -0.0007(5) 0.0050(5) -0.0026(5)
C16 0.0217(7) 0.0273(7) 0.0163(6) -0.0028(5) 0.0078(5) -0.0051(5)
C31 0.0285(8) 0.0406(9) 0.0209(7) -0.0056(7) 0.0073(6) -0.0013(7)
C43 0.0231(7) 0.0253(8) 0.0227(7) -0.0014(6) 0.0079(6) -0.0045(5)
C44 0.0241(7) 0.0406(9) 0.0195(6) 0.0014(6) 0.0068(6) -0.0027(6)
C17 0.0372(9) 0.0300(8) 0.0309(8) -0.0128(7) 0.0201(7) -0.0075(7)
C34 0.0404(8) 0.0146(6) 0.0219(6) -0.0010(5) 0.0138(6) -0.0001(6)
C47 0.0232(7) 0.0202(7) 0.0330(8) 0.0027(6) 0.0063(6) 0.0031(5)
C11 0.0167(7) 0.0246(7) 0.0276(7) -0.0021(6) 0.0060(5) -0.0001(5)
C9 0.0260(7) 0.0227(7) 0.0169(6) -0.0005(5) 0.0080(5) 0.0015(5)
C25 0.0225(7) 0.0178(6) 0.0151(6) 0.0004(5) 0.0042(5) -0.0052(5)
C45 0.0277(8) 0.0330(8) 0.0219(7) -0.0064(6) 0.0089(6) -0.0079(6)
C35 0.0679(13) 0.0161(7) 0.0304(8) 0.0036(6) 0.0258(8) 0.0051(7)
C36 0.0527(11) 0.0220(8) 0.0242(7) -0.0062(6) 0.0150(7) -0.0033(7)
C27 0.0393(10) 0.0277(8) 0.0265(8) 0.0049(7) -0.0056(7) 0.0009(7)
C12 0.0186(8) 0.0478(11) 0.0356(9) -0.0157(8) 0.0019(6) 0.0009(7)
C13 0.0257(9) 0.0345(9) 0.0383(9) -0.0055(7) 0.0068(7) 0.0085(7)
C28 0.0237(8) 0.0332(9) 0.0545(11) 0.0045(8) 0.0143(8) 0.0038(7)
C32 0.0189(7) 0.0321(8) 0.0376(8) -0.0009(7) 0.0029(7) 0.0006(6)
C37 0.0451(10) 0.0294(9) 0.0421(9) -0.0086(8) 0.0213(8) 0.0081(7)
C10 0.0336(8) 0.0218(7) 0.0232(7) -0.0045(6) 0.0063(6) -0.0001(6)
C48 0.0373(9) 0.0190(7) 0.0499(10) 0.0030(7) 0.0185(8) 0.0082(6)
C33 0.0349(9) 0.0253(8) 0.0313(8) 0.0027(7) 0.0025(7) -0.0139(7)
C29 0.0258(8) 0.0214(7) 0.0375(9) 0.0035(7) 0.0017(7) 0.0050(6)
C18 0.0296(8) 0.0605(12) 0.0164(7) -0.0009(7) 0.0075(6) -0.0109(8)
C14 0.0240(9) 0.0411(11) 0.0587(12) 0.0120(9) 0.0135(8) -0.0062(7)
C49 0.0374(10) 0.0317(9) 0.0572(11) -0.0157(8) 0.0202(9) 0.0024(8)

loop_
_atom_type_symbol
_atom_type_description
_atom_type_scat_dispersion_real
_atom_type_scat_dispersion_imag
_atom_type_scat_source
C C 0.0033 0.0016 'International Tables Vol C Tables 4.2.6.8 and 6.1.1.4'
H H 0.0000 0.0000 'International Tables Vol C Tables 4.2.6.8 and 6.1.1.4'
O O 0.0106 0.0060 'International Tables Vol C Tables 4.2.6.8 and 6.1.1.4'
P P 0.1023 0.0942 'International Tables Vol C Tables 4.2.6.8 and 6.1.1.4'

loop_
_geom_angle_atom_site_label_1
_geom_angle_atom_site_label_2
_geom_angle_atom_site_label_3
_geom_angle
O1 P1 C46 97.06(6)
O1 P1 C1 110.25(5)
C46 P1 C1 96.66(6)
C38 P2 C25 103.65(6)
C38 O1 P1 120.93(8)
C3 C1 C2 118.47(11)
C3 C1 P1 128.85(10)
C2 C1 P1 111.16(9)
C5 C2 C1 118.28(11)
C5 C2 C16 115.84(11)
C1 C2 C16 125.87(11)
C4 C3 C1 118.20(11)
C4 C3 C9 116.71(11)
C1 C3 C9 124.98(12)
C3 C4 C6 123.88(12)
C23 C20 C24 122.72(12)
C29 C26 C28 106.63(13)
C29 C26 C27 105.66(13)
C28 C26 C27 111.08(14)
C29 C26 C23 111.64(11)
C28 C26 C23 110.84(12)
C27 C26 C23 110.82(12)
C22 C21 C25 117.53(12)
C22 C21 C34 116.73(12)
C25 C21 C34 125.71(12)
C47 C46 P1 111.58(10)
C24 C22 C21 123.14(12)
C6 C5 C2 123.46(12)
C20 C23 C25 117.88(12)
C20 C23 C26 117.93(12)
C25 C23 C26 124.18(12)
O1 C38 C40 108.48(11)
O1 C38 P2 117.26(9)
C40 C38 P2 134.23(10)
C5 C6 C4 116.84(12)
C5 C6 C11 123.07(12)
C4 C6 C11 119.96(12)
C43 C40 C41 118.30(13)
C43 C40 C38 121.96(12)
C41 C40 C38 119.68(12)
C42 C41 C40 121.00(14)
C22 C24 C20 117.22(12)
C22 C24 C30 123.18(12)
C20 C24 C30 119.59(11)
C44 C42 C41 120.09(14)
C33 C30 C32 108.51(13)
C33 C30 C24 110.76(11)
C32 C30 C24 112.27(12)
C33 C30 C31 109.68(13)
C32 C30 C31 107.53(12)
C24 C30 C31 108.01(11)
C17 C16 C15 110.63(12)
C17 C16 C18 105.63(13)
C15 C16 C18 104.87(12)
C17 C16 C2 112.88(12)
C15 C16 C2 111.17(11)
C18 C16 C2 111.22(12)
C45 C43 C40 120.22(14)
C45 C44 C42 119.45(13)
C35 C34 C37 107.22(14)
C35 C34 C36 109.66(13)
C37 C34 C36 105.57(13)
C35 C34 C21 111.47(12)
C37 C34 C21 109.74(12)
C36 C34 C21 112.87(12)
C48 C47 C46 112.97(13)
C6 C11 C13 109.02(12)
C6 C11 C14 109.85(12)
C13 C11 C14 109.43(14)
C6 C11 C12 112.12(12)
C13 C11 C12 108.40(13)
C14 C11 C12 107.98(14)
C7 C9 C10 112.41(12)
C7 C9 C8 105.63(12)
C10 C9 C8 105.27(12)
C7 C9 C3 111.75(11)
C10 C9 C3 109.63(11)
C8 C9 C3 111.93(11)
C21 C25 C23 119.34(12)
C21 C25 P2 120.58(10)
C23 C25 P2 119.95(10)
C44 C45 C43 120.94(14)
C49 C48 C47 112.93(15)

loop_
_geom_bond_atom_site_label_1
_geom_bond_atom_site_label_2
_geom_bond_distance
P1 O1 1.6823(10)
P1 C46 1.8411(14)
P1 C1 1.8604(13)
P2 C38 1.7018(14)
P2 C25 1.8474(13)
O1 C38 1.3953(15)
C1 C3 1.4363(18)
C1 C2 1.4365(17)
C2 C5 1.3992(19)
C2 C16 1.5648(18)
C3 C4 1.3862(19)
C3 C9 1.5567(17)
C4 C6 1.3938(19)
C20 C23 1.3911(18)
C20 C24 1.3943(18)
C26 C29 1.536(2)
C26 C28 1.540(2)
C26 C27 1.546(2)
C26 C23 1.5540(19)
C21 C22 1.4014(19)
C21 C25 1.4155(19)
C21 C34 1.5580(19)
C46 C47 1.5305(19)
C22 C24 1.3818(19)
C5 C6 1.3805(19)
C23 C25 1.4299(19)
C38 C40 1.4870(18)
C7 C9 1.537(2)
C15 C16 1.5398(19)
C6 C11 1.5322(19)
C8 C9 1.544(2)
C40 C43 1.3975(19)
C40 C41 1.402(2)
C41 C42 1.391(2)
C24 C30 1.5330(18)
C42 C44 1.387(2)
C30 C33 1.527(2)
C30 C32 1.532(2)
C30 C31 1.5343(19)
C16 C17 1.540(2)
C16 C18 1.545(2)
C43 C45 1.394(2)
C44 C45 1.382(2)
C34 C35 1.536(2)
C34 C37 1.541(2)
C34 C36 1.543(2)
C47 C48 1.529(2)
C11 C13 1.533(2)
C11 C14 1.533(2)
C11 C12 1.534(2)
C9 C10 1.540(2)
C48 C49 1.515(3)

loop_
_geom_torsion_atom_site_label_1
_geom_torsion_atom_site_label_2
_geom_torsion_atom_site_label_3
_geom_torsion_atom_site_label_4
_geom_torsion
C46 P1 O1 C38 -145.89(10)
C1 P1 O1 C38 114.30(10)
O1 P1 C1 C3 26.44(13)
C46 P1 C1 C3 -73.64(13)
O1 P1 C1 C2 -168.09(9)
C46 P1 C1 C2 91.84(10)
C3 C1 C2 C5 10.03(18)
P1 C1 C2 C5 -157.13(10)
C3 C1 C2 C16 -168.79(12)
P1 C1 C2 C16 24.05(16)
C2 C1 C3 C4 -9.24(18)
P1 C1 C3 C4 155.33(11)
C2 C1 C3 C9 166.87(12)
P1 C1 C3 C9 -28.56(19)
C1 C3 C4 C6 1.9(2)
C9 C3 C4 C6 -174.57(12)
O1 P1 C46 C47 76.07(11)
C1 P1 C46 C47 -172.48(10)
C25 C21 C22 C24 5.45(19)
C34 C21 C22 C24 -172.64(12)
C1 C2 C5 C6 -3.5(2)
C16 C2 C5 C6 175.42(12)
C24 C20 C23 C25 -1.48(19)
C24 C20 C23 C26 179.28(12)
C29 C26 C23 C20 -15.62(18)
C28 C26 C23 C20 103.09(15)
C27 C26 C23 C20 -133.10(14)
C29 C26 C23 C25 165.19(13)
C28 C26 C23 C25 -76.10(17)
C27 C26 C23 C25 47.71(18)
P1 O1 C38 C40 167.47(9)
P1 O1 C38 P2 -14.11(14)
C25 P2 C38 O1 172.66(10)
C25 P2 C38 C40 -9.43(16)
C2 C5 C6 C4 -3.8(2)
C2 C5 C6 C11 -179.71(13)
C3 C4 C6 C5 4.7(2)
C3 C4 C6 C11 -179.27(13)
O1 C38 C40 C43 146.89(13)
P2 C38 C40 C43 -31.1(2)
O1 C38 C40 C41 -30.24(18)
P2 C38 C40 C41 151.72(13)
C43 C40 C41 C42 0.3(2)
C38 C40 C41 C42 177.56(14)
C21 C22 C24 C20 6.55(19)
C21 C22 C24 C30 -174.58(12)
C23 C20 C24 C22 -8.59(19)
C23 C20 C24 C30 172.51(12)
C40 C41 C42 C44 -0.9(2)
C22 C24 C30 C33 -124.65(15)
C20 C24 C30 C33 54.18(17)
C22 C24 C30 C32 -3.18(18)
C20 C24 C30 C32 175.66(12)
C22 C24 C30 C31 115.22(14)
C20 C24 C30 C31 -65.95(15)
C5 C2 C16 C17 105.44(14)
C1 C2 C16 C17 -75.71(17)
C5 C2 C16 C15 -129.56(13)
C1 C2 C16 C15 49.29(18)
C5 C2 C16 C18 -13.09(18)
C1 C2 C16 C18 165.75(14)
C41 C40 C43 C45 0.6(2)
C38 C40 C43 C45 -176.59(13)
C41 C42 C44 C45 0.5(2)
C22 C21 C34 C35 -89.29(16)
C25 C21 C34 C35 92.79(17)
C22 C21 C34 C37 29.33(17)
C25 C21 C34 C37 -148.59(14)
C22 C21 C34 C36 146.78(13)
C25 C21 C34 C36 -31.14(19)
P1 C46 C47 C48 158.59(11)
C5 C6 C11 C13 113.41(15)
C4 C6 C11 C13 -62.38(17)
C5 C6 C11 C14 -126.68(16)
C4 C6 C11 C14 57.53(18)
C5 C6 C11 C12 -6.6(2)
C4 C6 C11 C12 177.59(13)
C4 C3 C9 C7 -108.48(14)
C1 C3 C9 C7 75.36(16)
C4 C3 C9 C10 126.19(13)
C1 C3 C9 C10 -49.96(17)
C4 C3 C9 C8 9.76(17)
C1 C3 C9 C8 -166.40(13)
C22 C21 C25 C23 -15.70(18)
C34 C21 C25 C23 162.20(12)
C22 C21 C25 P2 160.25(10)
C34 C21 C25 P2 -21.85(18)
C20 C23 C25 C21 13.85(18)
C26 C23 C25 C21 -166.96(12)
C20 C23 C25 P2 -162.12(10)
C26 C23 C25 P2 17.06(17)
C38 P2 C25 C21 -68.83(12)
C38 P2 C25 C23 107.09(11)
C42 C44 C45 C43 0.4(2)
C40 C43 C45 C44 -1.0(2)
C46 C47 C48 C49 -70.65(18)
